data_7018096
loop_
_publ_author_name
'Li, Baiyan'
'Yang, Fen'
'Zhang, Yiming'
'Li, Guanghua'
'Zhou, Qi'
'Hua, Jia'
'Shi, Zhan'
'Feng, Shouhua'

_publ_section_title
;
 Design and construction of coordination polymers based on
 2,2'-dinitro-4,4'-biphenyldicarboxylate and semi-rigid N-donor ligands:
 diverse structures and magnetic properties.
;
_journal_issue 9
_journal_name_full 'Dalton transactions (Cambridge, England : 2003)'
_journal_page_first 2677
_journal_page_last 2684
_journal_paper_doi 10.1039/c1dt11654a
_journal_volume 41
_journal_year 2012
_chemical_formula_moiety 'C68 H48 Cd2 N12 O16'
_chemical_formula_sum 'C68 H48 Cd2 N12 O16'
_chemical_formula_weight 1513.98
_chemical_melting_point ?
_chemical_name_systematic
;
?
;
_space_group_IT_number 2
_symmetry_cell_setting triclinic
_symmetry_space_group_name_Hall '-P 1'
_symmetry_space_group_name_H-M 'P -1'
_atom_sites_solution_hydrogens geom
_atom_sites_solution_primary direct
_atom_sites_solution_secondary difmap
_audit_creation_method SHELXL-97
_cell_angle_alpha 86.71(3)
_cell_angle_beta 87.74(3)
_cell_angle_gamma 85.16(3)
_cell_formula_units_Z 2
_cell_length_a 9.2582(19)
_cell_length_b 13.590(3)
_cell_length_c 25.513(5)
_cell_measurement_reflns_used 10782
_cell_measurement_temperature 293(2)
_cell_measurement_theta_max 25.00
_cell_measurement_theta_min 3.01
_cell_volume 3191.4(12)
_computing_cell_refinement 'Bruker SMART'
_computing_data_collection 'Bruker SMART'
_computing_data_reduction 'Bruker SAINT'
_computing_molecular_graphics SHELXP-97
_computing_publication_material SHELXTL
_computing_structure_refinement 'SHELXL-97 (Sheldrick, 1997)'
_computing_structure_solution 'SHELXS-97 (Sheldrick, 1990)'
_diffrn_ambient_temperature 293(2)
_diffrn_detector_area_resol_mean 9.00cm
_diffrn_measured_fraction_theta_full 0.961
_diffrn_measured_fraction_theta_max 0.961
_diffrn_measurement_device_type 'CCD area detector'
_diffrn_measurement_method 'phi and omega scans'
_diffrn_radiation_monochromator graphite
_diffrn_radiation_source 'fine-focus sealed tube'
_diffrn_radiation_type MoK\a
_diffrn_radiation_wavelength 0.71073
_diffrn_reflns_av_R_equivalents 0.1097
_diffrn_reflns_av_sigmaI/netI 0.1982
_diffrn_reflns_limit_h_max 10
_diffrn_reflns_limit_h_min -11
_diffrn_reflns_limit_k_max 16
_diffrn_reflns_limit_k_min -16
_diffrn_reflns_limit_l_max 30
_diffrn_reflns_limit_l_min -30
_diffrn_reflns_number 23953
_diffrn_reflns_theta_full 25.00
_diffrn_reflns_theta_max 25.00
_diffrn_reflns_theta_min 3.01
_diffrn_standards_decay_% none
_diffrn_standards_interval_count none
_diffrn_standards_interval_time none
_diffrn_standards_number none
_exptl_absorpt_coefficient_mu 0.747
_exptl_absorpt_correction_type none
_exptl_crystal_colour colourless
_exptl_crystal_density_diffrn 1.576
_exptl_crystal_density_meas ?
_exptl_crystal_density_method 'not measured'
_exptl_crystal_description block
_exptl_crystal_F_000 1528
_exptl_crystal_size_max 0.22
_exptl_crystal_size_mid 0.21
_exptl_crystal_size_min 0.19
_refine_diff_density_max 1.272
_refine_diff_density_min -1.116
_refine_diff_density_rms 0.111
_refine_ls_extinction_method none
_refine_ls_goodness_of_fit_ref 1.027
_refine_ls_hydrogen_treatment constr
_refine_ls_matrix_type full
_refine_ls_number_parameters 883
_refine_ls_number_reflns 10782
_refine_ls_number_restraints 0
_refine_ls_restrained_S_all 1.027
_refine_ls_R_factor_all 0.1877
_refine_ls_R_factor_gt 0.1066
_refine_ls_shift/su_max 0.000
_refine_ls_shift/su_mean 0.000
_refine_ls_structure_factor_coef Fsqd
_refine_ls_weighting_details 'calc w=1/[\s^2^(Fo^2^)+(0.1011P)^2^+8.4068P] where P=(Fo^2^+2Fc^2^)/3'
_refine_ls_weighting_scheme calc
_refine_ls_wR_factor_gt 0.2143
_refine_ls_wR_factor_ref 0.2526
_reflns_number_gt 5693
_reflns_number_total 10782
_reflns_threshold_expression >2sigma(I)
_cod_data_source_file c1dt11654a.txt
_cod_data_source_block compound-8
_cod_depositor_comments
;
The following automatic conversions were performed:

'_chemical_melting_point' value 'not measured' was changed to '?' -
the value is undefined or not given.

Automatic conversion script
Id: cif_fix_values 1715 2011-07-08 13:25:40Z adriana 

The following automatic conversions were performed:

'_exptl_crystal_density_meas' value 'none' was changed to '?' - the
value is perceived as not measured.

Automatic conversion script
Id: cif_fix_values 3008 2015-01-20 13:52:24Z robertas 
;
_cod_original_cell_volume 3191.3(11)
_cod_original_sg_symbol_H-M P-1
_cod_database_code 7018096

loop_
_symmetry_equiv_pos_as_xyz
'x, y, z'
'-x, -y, -z'

loop_
_atom_site_label
_atom_site_type_symbol
_atom_site_fract_x
_atom_site_fract_y
_atom_site_fract_z
_atom_site_U_iso_or_equiv
_atom_site_adp_type
_atom_site_occupancy
_atom_site_symmetry_multiplicity
_atom_site_calc_flag
Cd1 Cd 0.46658(10) 0.98018(6) 0.24853(3) 0.0588(3) Uani 1 1 d
Cd2 Cd 1.10335(10) 0.46334(6) 0.74368(3) 0.0571(3) Uani 1 1 d
O1 O 1.0334(10) 0.3238(6) 0.7928(3) 0.078(3) Uani 1 1 d
O2 O 1.0351(10) 0.4555(6) 0.8351(3) 0.079(3) Uani 1 1 d
O3 O 0.6864(9) 0.0014(6) 1.1999(3) 0.074(2) Uani 1 1 d
O4 O 0.4898(9) -0.0019(6) 1.1559(3) 0.075(2) Uani 1 1 d
O5 O 0.8657(10) 0.4459(6) 1.0178(3) 0.078(3) Uani 1 1 d
O6 O 0.9019(10) 0.3125(6) 1.0661(3) 0.078(3) Uani 1 1 d
O7 O 1.1173(11) 0.1168(8) 1.1118(4) 0.114(4) Uani 1 1 d
O8 O 1.1391(10) 0.1197(7) 1.0282(4) 0.102(3) Uani 1 1 d
O9 O 0.8814(9) 0.4805(6) 0.6956(3) 0.070(2) Uani 1 1 d
O10 O 1.0927(10) 0.4856(6) 0.6519(3) 0.070(2) Uani 1 1 d
O11 O 0.5508(10) 0.8324(6) 0.2920(3) 0.076(2) Uani 1 1 d
O12 O 0.5192(11) 0.9628(6) 0.3390(3) 0.083(3) Uani 1 1 d
O13 O 0.4371(10) 0.5793(8) 0.6054(4) 0.101(3) Uani 1 1 d
O14 O 0.4385(9) 0.6060(7) 0.5222(4) 0.087(3) Uani 1 1 d
O15 O 0.6283(10) 0.9316(6) 0.5232(3) 0.076(3) Uani 1 1 d
O16 O 0.6162(10) 0.7934(6) 0.5670(3) 0.073(2) Uani 1 1 d
N1 N 0.8978(10) 0.3565(7) 1.0231(4) 0.059(3) Uani 1 1 d
N2 N 1.0649(12) 0.1164(8) 1.0694(5) 0.075(3) Uani 1 1 d
N3 N 0.5007(12) 0.5916(7) 0.5634(4) 0.066(3) Uani 1 1 d
N4 N 0.6238(9) 0.8437(7) 0.5259(4) 0.056(2) Uani 1 1 d
N5 N 1.3338(11) 0.4053(8) 0.7482(4) 0.073(3) Uani 1 1 d
N6 N 1.5208(12) 0.3275(8) 0.7888(4) 0.071(3) Uani 1 1 d
N7 N 1.3910(11) 0.1390(7) 1.2567(4) 0.065(3) Uani 1 1 d
N8 N 1.3150(11) 0.2924(7) 1.2340(4) 0.068(3) Uani 1 1 d
N9 N 1.1362(12) 0.6223(7) 0.7497(4) 0.077(3) Uani 1 1 d
N10 N 1.1809(12) 0.7755(7) 0.7284(4) 0.072(3) Uani 1 1 d
N11 N 1.2447(10) 0.9265(7) 0.2487(4) 0.065(3) Uani 1 1 d
N12 N 1.0607(11) 0.8467(7) 0.2836(4) 0.058(2) Uani 1 1 d
C1 C 0.9014(13) 0.2014(8) 0.9760(4) 0.057(3) Uani 1 1 d
C2 C 0.9237(11) 0.2999(8) 0.9758(4) 0.052(3) Uani 1 1 d
C3 C 0.9620(13) 0.3554(8) 0.9304(4) 0.058(3) Uani 1 1 d
H3 H 0.9721 0.4227 0.9315 0.080 Uiso 1 1 calc
C4 C 0.9845(12) 0.3093(8) 0.8844(4) 0.054(3) Uani 1 1 d
C5 C 0.9592(14) 0.2105(9) 0.8832(4) 0.067(3) Uani 1 1 d
H5 H 0.9727 0.1787 0.8518 0.080 Uiso 1 1 calc
C6 C 0.9142(15) 0.1592(8) 0.9282(5) 0.076(4) Uani 1 1 d
H6 H 0.8918 0.0941 0.9261 0.080 Uiso 1 1 calc
C7 C 1.0156(13) 0.3688(10) 0.8341(4) 0.060(3) Uani 1 1 d
C8 C 0.8358(14) 0.1435(7) 1.0223(4) 0.056(3) Uani 1 1 d
C9 C 0.9085(14) 0.1057(8) 1.0661(5) 0.064(3) Uani 1 1 d
C10 C 0.8453(15) 0.0619(8) 1.1091(4) 0.065(3) Uani 1 1 d
H10 H 0.8991 0.0403 1.1381 0.080 Uiso 1 1 calc
C11 C 0.6962(13) 0.0502(7) 1.1084(4) 0.054(3) Uani 1 1 d
C12 C 0.6202(14) 0.0808(9) 1.0642(5) 0.071(4) Uani 1 1 d
H12 H 0.5221 0.0712 1.0631 0.080 Uiso 1 1 calc
C13 C 0.6884(13) 0.1253(8) 1.0219(4) 0.061(3) Uani 1 1 d
H13 H 0.6362 0.1440 0.9920 0.080 Uiso 1 1 calc
C14 C 0.6200(14) 0.0119(8) 1.1582(5) 0.059(3) Uani 1 1 d
C15 C 0.7363(13) 0.6303(7) 0.5191(4) 0.054(3) Uani 1 1 d
C16 C 0.6614(13) 0.5853(7) 0.5616(4) 0.052(3) Uani 1 1 d
C17 C 0.7310(12) 0.5413(7) 0.6043(4) 0.052(3) Uani 1 1 d
H17 H 0.6780 0.5150 0.6327 0.080 Uiso 1 1 calc
C18 C 0.8811(13) 0.5364(7) 0.6048(4) 0.049(3) Uani 1 1 d
C19 C 0.9588(12) 0.5745(8) 0.5622(4) 0.054(3) Uani 1 1 d
H19 H 1.0597 0.5689 0.5614 0.080 Uiso 1 1 calc
C20 C 0.8844(12) 0.6210(7) 0.5208(4) 0.050(3) Uani 1 1 d
H20 H 0.9376 0.6474 0.4925 0.080 Uiso 1 1 calc
C21 C 0.9553(15) 0.4965(8) 0.6547(5) 0.058(3) Uani 1 1 d
C22 C 0.6685(12) 0.6930(7) 0.4741(4) 0.052(3) Uani 1 1 d
C23 C 0.6203(10) 0.7918(7) 0.4767(4) 0.044(3) Uani 1 1 d
C24 C 0.5799(11) 0.8501(7) 0.4323(4) 0.051(3) Uani 1 1 d
H24 H 0.5498 0.9167 0.4352 0.080 Uiso 1 1 calc
C25 C 0.5844(11) 0.8091(8) 0.3842(4) 0.050(3) Uani 1 1 d
C26 C 0.6313(13) 0.7099(8) 0.3807(4) 0.060(3) Uani 1 1 d
H26 H 0.6345 0.6817 0.3482 0.080 Uiso 1 1 calc
C27 C 0.6735(13) 0.6523(7) 0.4248(4) 0.056(3) Uani 1 1 d
H27 H 0.7055 0.5861 0.4217 0.080 Uiso 1 1 calc
C28 C 0.5502(12) 0.8743(9) 0.3342(5) 0.059(3) Uani 1 1 d
C29 C 1.3755(14) 0.3358(9) 0.7854(5) 0.068(3) Uani 1 1 d
H29 H 1.3126 0.2986 0.8059 0.080 Uiso 1 1 calc
C30 C 1.4638(18) 0.4375(10) 0.7283(5) 0.080(4) Uani 1 1 d
H30 H 1.4717 0.4862 0.7015 0.080 Uiso 1 1 calc
C31 C 1.5771(15) 0.3898(13) 0.7528(5) 0.089(5) Uani 1 1 d
H31 H 1.6748 0.3984 0.7460 0.080 Uiso 1 1 calc
C32 C 1.6031(14) 0.2612(10) 0.8288(5) 0.079(4) Uani 1 1 d
H32A H 1.5897 0.1925 0.8234 0.080 Uiso 1 1 calc
H32B H 1.7059 0.2702 0.8249 0.080 Uiso 1 1 calc
C33 C 1.5484(13) 0.2865(9) 0.8828(5) 0.062(3) Uani 1 1 d
C34 C 1.4433(17) 0.2344(10) 0.9087(5) 0.082(4) Uani 1 1 d
H34 H 1.4033 0.1849 0.8917 0.080 Uiso 1 1 calc
C35 C 1.3973(14) 0.2540(10) 0.9582(6) 0.078(4) Uani 1 1 d
H35 H 1.3278 0.2163 0.9748 0.080 Uiso 1 1 calc
C36 C 1.4496(12) 0.3278(9) 0.9851(5) 0.058(3) Uani 1 1 d
C37 C 1.5560(13) 0.3808(9) 0.9586(5) 0.062(3) Uani 1 1 d
H37 H 1.5954 0.4307 0.9754 0.080 Uiso 1 1 calc
C38 C 1.6031(13) 0.3612(9) 0.9089(5) 0.067(3) Uani 1 1 d
H38 H 1.6731 0.3984 0.8922 0.080 Uiso 1 1 calc
C39 C 1.4063(13) 0.3472(8) 1.0396(5) 0.060(3) Uani 1 1 d
C40 C 1.2654(15) 0.3499(9) 1.0575(5) 0.075(4) Uani 1 1 d
H40 H 1.1950 0.3428 1.0333 0.080 Uiso 1 1 calc
C41 C 1.2205(14) 0.3624(10) 1.1083(6) 0.081(4) Uani 1 1 d
H41 H 1.1226 0.3623 1.1180 0.080 Uiso 1 1 calc
C42 C 1.3199(18) 0.3752(9) 1.1450(5) 0.076(4) Uani 1 1 d
C43 C 1.4601(18) 0.3764(9) 1.1293(6) 0.081(4) Uani 1 1 d
H43 H 1.5283 0.3869 1.1538 0.080 Uiso 1 1 calc
C44 C 1.5053(14) 0.3627(10) 1.0783(6) 0.074(4) Uani 1 1 d
H44 H 1.6034 0.3636 1.0690 0.080 Uiso 1 1 calc
C45 C 1.2715(15) 0.3829(9) 1.2010(5) 0.077(4) Uani 1 1 d
H45A H 1.3125 0.4390 1.2149 0.080 Uiso 1 1 calc
H45B H 1.1668 0.3950 1.2031 0.080 Uiso 1 1 calc
C46 C 1.3621(15) 0.2030(9) 1.2167(4) 0.070(4) Uani 1 1 d
H46 H 1.3728 0.1883 1.1815 0.080 Uiso 1 1 calc
C47 C 1.3601(17) 0.1887(12) 1.3005(5) 0.091(5) Uani 1 1 d
H47 H 1.3696 0.1618 1.3347 0.080 Uiso 1 1 calc
C48 C 1.3131(18) 0.2837(11) 1.2873(5) 0.095(5) Uani 1 1 d
H48 H 1.2851 0.3332 1.3102 0.080 Uiso 1 1 calc
C49 C 1.1570(15) 0.6894(9) 0.7117(5) 0.076(4) Uani 1 1 d
H49 H 1.1549 0.6769 0.6763 0.080 Uiso 1 1 calc
C50 C 1.1525(17) 0.6728(11) 0.7946(5) 0.087(4) Uani 1 1 d
H50 H 1.1459 0.6457 0.8288 0.080 Uiso 1 1 calc
C51 C 1.1790(16) 0.7665(10) 0.7811(5) 0.082(4) Uani 1 1 d
H51 H 1.1933 0.8156 0.8039 0.080 Uiso 1 1 calc
C52 C 1.2074(17) 0.8679(9) 0.6975(5) 0.088(5) Uani 1 1 d
H52A H 1.3083 0.8809 0.6998 0.080 Uiso 1 1 calc
H52B H 1.1481 0.9226 0.7121 0.080 Uiso 1 1 calc
C53 C 1.1722(18) 0.8612(8) 0.6403(5) 0.070(4) Uani 1 1 d
C54 C 1.0315(17) 0.8682(10) 0.6247(6) 0.082(4) Uani 1 1 d
H54 H 0.9554 0.8808 0.6489 0.080 Uiso 1 1 calc
C55 C 1.0035(13) 0.8565(9) 0.5729(6) 0.070(4) Uani 1 1 d
H55 H 0.9072 0.8590 0.5634 0.080 Uiso 1 1 calc
C56 C 1.1094(13) 0.8414(7) 0.5347(5) 0.054(3) Uani 1 1 d
C57 C 1.2477(16) 0.8395(11) 0.5509(6) 0.087(4) Uani 1 1 d
H57 H 1.3235 0.8310 0.5262 0.080 Uiso 1 1 calc
C58 C 1.2813(16) 0.8496(10) 0.6031(6) 0.086(4) Uani 1 1 d
H58 H 1.3775 0.8484 0.6125 0.080 Uiso 1 1 calc
C59 C 1.0799(12) 0.8269(8) 0.4797(4) 0.055(3) Uani 1 1 d
C60 C 1.1590(14) 0.7556(9) 0.4517(5) 0.066(3) Uani 1 1 d
H60 H 1.2357 0.7182 0.4676 0.080 Uiso 1 1 calc
C61 C 1.1274(15) 0.7381(8) 0.4005(5) 0.075(4) Uani 1 1 d
H61 H 1.1811 0.6888 0.3826 0.080 Uiso 1 1 calc
C62 C 1.0143(13) 0.7954(8) 0.3761(5) 0.058(3) Uani 1 1 d
C63 C 0.9366(13) 0.8663(9) 0.4028(5) 0.062(3) Uani 1 1 d
H63 H 0.8608 0.9040 0.3865 0.080 Uiso 1 1 calc
C64 C 0.9674(13) 0.8838(8) 0.4538(5) 0.064(3) Uani 1 1 d
H64 H 0.9133 0.9336 0.4712 0.080 Uiso 1 1 calc
C65 C 0.9825(13) 0.7802(9) 0.3200(5) 0.068(3) Uani 1 1 d
H65A H 1.0108 0.7121 0.3121 0.080 Uiso 1 1 calc
H65B H 0.8790 0.7925 0.3151 0.080 Uiso 1 1 calc
C66 C 1.2057(15) 0.8566(10) 0.2838(5) 0.080(4) Uani 1 1 d
H66 H 1.2696 0.8192 0.3058 0.080 Uiso 1 1 calc
C67 C 1.1213(19) 0.9605(9) 0.2260(5) 0.085(4) Uani 1 1 d
H67 H 1.1144 1.0092 0.1989 0.080 Uiso 1 1 calc
C68 C 1.0108(15) 0.9157(11) 0.2473(5) 0.081(4) Uani 1 1 d
H68 H 0.9143 0.9295 0.2386 0.080 Uiso 1 1 calc

loop_
_atom_site_aniso_label
_atom_site_aniso_U_11
_atom_site_aniso_U_22
_atom_site_aniso_U_33
_atom_site_aniso_U_23
_atom_site_aniso_U_13
_atom_site_aniso_U_12
Cd1 0.0701(6) 0.0541(5) 0.0498(5) 0.0182(4) 0.0004(4) -0.0058(4)
Cd2 0.0736(6) 0.0502(5) 0.0467(5) 0.0116(4) -0.0061(4) -0.0080(4)
O1 0.124(8) 0.062(5) 0.045(5) 0.014(4) 0.020(5) -0.019(5)
O2 0.122(8) 0.045(5) 0.065(5) 0.020(4) 0.002(5) 0.001(5)
O3 0.074(6) 0.095(6) 0.051(5) 0.027(5) 0.004(5) -0.005(5)
O4 0.066(6) 0.095(7) 0.065(5) -0.001(5) 0.000(5) -0.021(5)
O5 0.120(8) 0.050(5) 0.064(5) 0.000(4) 0.001(5) -0.007(5)
O6 0.110(7) 0.071(6) 0.051(5) 0.008(4) 0.001(5) -0.008(5)
O7 0.086(7) 0.144(10) 0.108(8) 0.056(7) -0.027(7) -0.023(6)
O8 0.064(6) 0.118(8) 0.116(8) 0.039(7) 0.024(6) 0.003(5)
O9 0.092(6) 0.066(5) 0.050(5) 0.014(4) -0.005(5) 0.000(5)
O10 0.068(6) 0.076(6) 0.063(5) 0.003(4) -0.008(5) 0.005(5)
O11 0.110(7) 0.062(5) 0.052(5) 0.005(4) -0.001(5) 0.006(5)
O12 0.143(9) 0.048(5) 0.058(5) 0.013(4) -0.025(5) -0.005(5)
O13 0.079(7) 0.132(9) 0.085(7) 0.040(6) 0.023(6) -0.012(6)
O14 0.078(6) 0.092(7) 0.089(7) 0.030(5) -0.022(6) -0.017(5)
O15 0.110(7) 0.045(5) 0.074(6) -0.008(4) -0.007(5) 0.002(5)
O16 0.108(7) 0.068(5) 0.041(4) 0.006(4) -0.006(5) 0.009(5)
N1 0.067(6) 0.052(6) 0.057(6) 0.016(5) -0.002(5) -0.019(5)
N2 0.069(8) 0.071(7) 0.081(8) 0.034(6) 0.003(7) -0.002(6)
N3 0.077(8) 0.058(6) 0.061(7) 0.021(5) -0.004(6) -0.009(5)
N4 0.051(6) 0.062(7) 0.052(6) -0.008(5) 0.000(5) 0.013(5)
N5 0.077(7) 0.097(8) 0.043(6) 0.010(5) -0.006(6) -0.011(6)
N6 0.076(8) 0.081(7) 0.054(6) -0.009(5) 0.013(6) 0.000(6)
N7 0.089(8) 0.064(6) 0.042(5) 0.007(5) -0.005(5) -0.011(5)
N8 0.083(7) 0.052(6) 0.066(7) -0.001(5) 0.012(6) 0.005(5)
N9 0.105(9) 0.046(6) 0.079(8) 0.001(6) -0.008(7) -0.003(6)
N10 0.107(9) 0.058(7) 0.054(6) 0.000(5) -0.010(6) -0.018(6)
N11 0.054(6) 0.090(8) 0.049(6) 0.020(5) -0.003(5) -0.003(5)
N12 0.063(7) 0.058(6) 0.053(6) 0.000(5) 0.000(5) -0.014(5)
C1 0.076(8) 0.043(7) 0.049(7) 0.010(5) 0.001(6) 0.008(6)
C2 0.049(7) 0.054(7) 0.048(7) 0.004(6) 0.005(5) 0.013(5)
C3 0.072(8) 0.053(7) 0.050(7) 0.009(6) -0.003(6) -0.006(6)
C4 0.061(7) 0.046(7) 0.053(7) 0.013(6) 0.004(6) -0.001(5)
C5 0.103(10) 0.061(8) 0.035(6) 0.001(6) 0.005(6) -0.004(7)
C6 0.113(11) 0.036(7) 0.074(9) 0.007(6) 0.016(8) -0.001(7)
C7 0.065(8) 0.063(8) 0.044(7) 0.019(6) 0.019(6) 0.015(6)
C8 0.086(9) 0.039(6) 0.041(6) 0.006(5) 0.007(6) 0.001(6)
C9 0.071(9) 0.048(7) 0.072(9) 0.010(6) 0.003(7) -0.004(6)
C10 0.105(11) 0.040(6) 0.047(7) 0.013(5) 0.001(7) -0.003(7)
C11 0.068(8) 0.039(6) 0.054(7) 0.006(5) 0.007(6) 0.002(6)
C12 0.085(9) 0.063(8) 0.065(8) 0.025(7) -0.009(7) -0.015(7)
C13 0.067(8) 0.064(8) 0.051(7) 0.014(6) -0.013(6) -0.013(6)
C14 0.057(8) 0.053(7) 0.063(8) 0.001(6) 0.018(7) 0.005(6)
C15 0.084(9) 0.034(6) 0.045(6) 0.005(5) -0.017(6) 0.004(6)
C16 0.070(8) 0.039(6) 0.047(6) 0.008(5) 0.001(6) -0.004(5)
C17 0.062(8) 0.045(6) 0.048(6) 0.006(5) 0.009(6) -0.010(5)
C18 0.074(8) 0.037(6) 0.034(6) 0.000(5) 0.004(6) 0.004(5)
C19 0.056(7) 0.046(6) 0.059(7) 0.002(5) -0.006(6) 0.001(5)
C20 0.053(7) 0.048(6) 0.046(6) 0.010(5) 0.005(6) 0.004(5)
C21 0.085(10) 0.042(7) 0.048(7) 0.005(5) -0.012(7) -0.015(6)
C22 0.062(7) 0.038(6) 0.056(7) 0.012(5) -0.013(6) -0.009(5)
C23 0.039(6) 0.044(6) 0.048(6) 0.004(5) 0.004(5) -0.004(5)
C24 0.054(7) 0.045(6) 0.053(7) 0.013(5) -0.007(6) -0.004(5)
C25 0.055(7) 0.046(7) 0.048(7) 0.013(5) -0.005(6) -0.007(5)
C26 0.082(9) 0.054(7) 0.042(6) -0.001(5) -0.005(6) -0.003(6)
C27 0.084(8) 0.033(6) 0.053(7) 0.003(5) -0.005(6) -0.007(5)
C28 0.061(8) 0.058(8) 0.055(8) 0.018(6) -0.007(6) 0.000(6)
C29 0.059(8) 0.084(9) 0.060(8) 0.006(7) -0.003(7) -0.009(7)
C30 0.106(12) 0.069(9) 0.064(9) 0.017(7) 0.023(9) -0.025(8)
C31 0.068(9) 0.140(14) 0.057(9) 0.001(9) 0.024(8) -0.014(9)
C32 0.074(9) 0.083(9) 0.075(9) 0.006(7) -0.019(8) 0.021(7)
C33 0.048(7) 0.055(8) 0.080(9) 0.011(7) 0.007(7) 0.009(6)
C34 0.107(12) 0.080(10) 0.063(9) -0.002(7) -0.032(9) -0.021(8)
C35 0.075(9) 0.078(10) 0.084(10) 0.016(8) -0.023(8) -0.032(7)
C36 0.043(7) 0.073(8) 0.055(7) 0.021(6) 0.008(6) -0.005(6)
C37 0.056(7) 0.064(8) 0.065(8) -0.006(6) -0.003(7) 0.008(6)
C38 0.072(9) 0.055(8) 0.071(9) 0.012(7) -0.005(7) -0.005(6)
C39 0.062(8) 0.050(7) 0.066(8) 0.009(6) -0.006(7) 0.002(6)
C40 0.073(10) 0.073(9) 0.076(10) -0.007(7) 0.001(8) 0.008(7)
C41 0.060(9) 0.099(11) 0.081(10) 0.020(8) 0.006(8) -0.007(7)
C42 0.097(11) 0.051(8) 0.073(9) 0.014(7) -0.002(9) 0.019(7)
C43 0.103(12) 0.062(9) 0.074(10) -0.002(7) -0.013(9) 0.020(8)
C44 0.067(9) 0.078(9) 0.077(10) -0.005(8) 0.008(8) -0.006(7)
C45 0.094(10) 0.055(8) 0.079(9) 0.002(7) -0.008(8) 0.006(7)
C46 0.112(11) 0.064(8) 0.031(6) 0.005(6) 0.006(7) 0.004(7)
C47 0.120(13) 0.098(11) 0.050(8) 0.001(8) -0.019(8) 0.018(9)
C48 0.136(14) 0.090(11) 0.055(9) -0.013(8) 0.019(9) 0.003(10)
C49 0.112(11) 0.050(8) 0.067(9) -0.002(7) -0.002(8) -0.020(7)
C50 0.134(13) 0.076(10) 0.051(8) 0.011(7) -0.001(8) -0.029(9)
C51 0.114(12) 0.076(10) 0.061(9) -0.017(7) -0.002(8) -0.028(8)
C52 0.147(14) 0.064(8) 0.060(8) 0.010(7) -0.014(9) -0.041(9)
C53 0.098(11) 0.044(7) 0.069(9) 0.001(6) -0.005(9) -0.012(7)
C54 0.093(11) 0.085(10) 0.069(9) -0.005(8) 0.026(9) -0.021(8)
C55 0.048(7) 0.081(9) 0.084(10) -0.015(8) 0.006(7) -0.009(6)
C56 0.053(7) 0.035(6) 0.072(8) 0.005(5) 0.000(7) -0.001(5)
C57 0.085(11) 0.101(11) 0.075(10) 0.001(8) 0.005(9) -0.013(8)
C58 0.079(10) 0.089(11) 0.093(11) -0.003(9) -0.025(9) -0.012(8)
C59 0.060(7) 0.052(7) 0.050(7) 0.004(6) 0.011(6) -0.006(6)
C60 0.076(9) 0.060(8) 0.061(8) 0.017(6) -0.001(7) -0.019(7)
C61 0.101(10) 0.047(7) 0.075(9) 0.011(6) -0.002(8) -0.010(7)
C62 0.060(8) 0.051(7) 0.062(8) 0.010(6) -0.008(7) -0.017(6)
C63 0.064(8) 0.059(8) 0.062(8) 0.007(6) -0.005(7) -0.010(6)
C64 0.067(8) 0.041(7) 0.084(9) 0.001(6) 0.002(7) -0.012(6)
C65 0.062(8) 0.064(8) 0.079(9) 0.018(7) -0.005(7) -0.022(6)
C66 0.087(10) 0.077(9) 0.073(9) 0.032(7) -0.005(8) -0.013(8)
C67 0.128(13) 0.061(8) 0.068(9) 0.020(7) -0.021(9) -0.030(9)
C68 0.078(10) 0.107(11) 0.059(8) 0.009(8) -0.036(8) -0.002(9)

loop_
_atom_type_symbol
_atom_type_description
_atom_type_scat_dispersion_real
_atom_type_scat_dispersion_imag
_atom_type_scat_source
C C 0.0033 0.0016 'International Tables Vol C Tables 4.2.6.8 and 6.1.1.4'
H H 0.0000 0.0000 'International Tables Vol C Tables 4.2.6.8 and 6.1.1.4'
N N 0.0061 0.0033 'International Tables Vol C Tables 4.2.6.8 and 6.1.1.4'
O O 0.0106 0.0060 'International Tables Vol C Tables 4.2.6.8 and 6.1.1.4'
Cd Cd -0.8075 1.2024 'International Tables Vol C Tables 4.2.6.8 and 6.1.1.4'

loop_
_geom_angle_atom_site_label_1
_geom_angle_atom_site_label_2
_geom_angle_atom_site_label_3
_geom_angle
_geom_angle_site_symmetry_1
_geom_angle_site_symmetry_3
N7 Cd1 N11 95.7(4) 1_464 1_455
N7 Cd1 O11 145.8(3) 1_464 .
N11 Cd1 O11 89.6(3) 1_455 .
N7 Cd1 O4 93.5(3) 1_464 1_564
N11 Cd1 O4 94.3(3) 1_455 1_564
O11 Cd1 O4 119.8(3) . 1_564
N7 Cd1 O3 98.8(3) 1_464 1_564
N11 Cd1 O3 146.4(3) 1_455 1_564
O11 Cd1 O3 95.0(3) . 1_564
O4 Cd1 O3 54.8(3) 1_564 1_564
N7 Cd1 O12 90.5(3) 1_464 .
N11 Cd1 O12 101.8(3) 1_455 .
O11 Cd1 O12 55.5(3) . .
O4 Cd1 O12 163.0(3) 1_564 .
O3 Cd1 O12 108.2(3) 1_564 .
N7 Cd1 C28 117.9(4) 1_464 .
N11 Cd1 C28 95.8(3) 1_455 .
O11 Cd1 C28 28.0(3) . .
O4 Cd1 C28 145.8(4) 1_564 .
O3 Cd1 C28 103.8(3) 1_564 .
O12 Cd1 C28 27.5(3) . .
N7 Cd1 C14 95.0(3) 1_464 1_564
N11 Cd1 C14 121.2(4) 1_455 1_564
O11 Cd1 C14 111.0(3) . 1_564
O4 Cd1 C14 27.4(3) 1_564 1_564
O3 Cd1 C14 27.5(3) 1_564 1_564
O12 Cd1 C14 135.7(4) . 1_564
C28 Cd1 C14 128.1(4) . 1_564
N5 Cd2 N9 97.6(4) . .
N5 Cd2 O1 90.1(4) . .
N9 Cd2 O1 142.5(4) . .
N5 Cd2 O10 98.3(3) . .
N9 Cd2 O10 90.7(3) . .
O1 Cd2 O10 124.6(3) . .
N5 Cd2 O2 99.6(3) . .
N9 Cd2 O2 88.6(4) . .
O1 Cd2 O2 53.9(3) . .
O10 Cd2 O2 162.1(3) . .
N5 Cd2 O9 148.7(3) . .
N9 Cd2 O9 99.2(3) . .
O1 Cd2 O9 92.5(3) . .
O10 Cd2 O9 55.3(3) . .
O2 Cd2 O9 107.1(3) . .
N5 Cd2 C21 125.4(4) . .
N9 Cd2 C21 93.3(4) . .
O1 Cd2 C21 111.9(3) . .
O10 Cd2 C21 28.1(3) . .
O2 Cd2 C21 134.1(4) . .
O9 Cd2 C21 27.5(3) . .
N5 Cd2 C7 95.3(3) . .
N9 Cd2 C7 115.1(4) . .
O1 Cd2 C7 27.4(3) . .
O10 Cd2 C7 148.9(4) . .
O2 Cd2 C7 26.5(3) . .
O9 Cd2 C7 101.3(3) . .
C21 Cd2 C7 127.2(4) . .
C7 O1 Cd2 93.1(7) . .
C7 O2 Cd2 91.4(7) . .
C14 O3 Cd1 90.7(7) . 1_546
C14 O4 Cd1 91.1(7) . 1_546
C21 O9 Cd2 88.5(7) . .
C21 O10 Cd2 91.3(7) . .
C28 O11 Cd1 90.6(6) . .
C28 O12 Cd1 89.0(7) . .
O6 N1 O5 122.2(10) . .
O6 N1 C2 119.0(9) . .
O5 N1 C2 118.6(9) . .
O7 N2 O8 122.2(12) . .
O7 N2 C9 119.6(12) . .
O8 N2 C9 118.1(12) . .
O13 N3 O14 122.9(11) . .
O13 N3 C16 118.9(10) . .
O14 N3 C16 118.2(10) . .
O15 N4 O16 124.4(10) . .
O15 N4 C23 118.7(9) . .
O16 N4 C23 116.9(9) . .
C29 N5 C30 103.1(11) . .
C29 N5 Cd2 120.6(9) . .
C30 N5 Cd2 134.5(9) . .
C31 N6 C29 108.8(11) . .
C31 N6 C32 126.5(12) . .
C29 N6 C32 124.6(11) . .
C46 N7 C47 106.2(10) . .
C46 N7 Cd1 124.2(8) . 1_646
C47 N7 Cd1 129.5(8) . 1_646
C46 N8 C48 107.0(10) . .
C46 N8 C45 126.4(10) . .
C48 N8 C45 126.6(11) . .
C49 N9 C50 102.9(10) . .
C49 N9 Cd2 128.5(9) . .
C50 N9 Cd2 128.4(9) . .
C49 N10 C51 107.2(11) . .
C49 N10 C52 128.9(11) . .
C51 N10 C52 123.9(11) . .
C66 N11 C67 104.4(11) . .
C66 N11 Cd1 120.6(8) . 1_655
C67 N11 Cd1 133.8(9) . 1_655
C68 N12 C66 104.4(10) . .
C68 N12 C65 130.6(11) . .
C66 N12 C65 124.8(10) . .
C2 C1 C6 116.4(10) . .
C2 C1 C8 124.1(10) . .
C6 C1 C8 118.3(11) . .
C1 C2 C3 123.0(11) . .
C1 C2 N1 121.8(10) . .
C3 C2 N1 115.0(10) . .
C4 C3 C2 118.9(10) . .
C4 C3 H3 120.5 . .
C2 C3 H3 120.5 . .
C3 C4 C5 119.3(10) . .
C3 C4 C7 120.0(10) . .
C5 C4 C7 120.2(11) . .
C6 C5 C4 120.3(11) . .
C6 C5 H5 119.9 . .
C4 C5 H5 119.9 . .
C1 C6 C5 121.9(11) . .
C1 C6 H6 119.1 . .
C5 C6 H6 119.1 . .
O2 C7 O1 121.5(10) . .
O2 C7 C4 120.2(12) . .
O1 C7 C4 117.9(11) . .
O2 C7 Cd2 62.0(6) . .
O1 C7 Cd2 59.5(6) . .
C4 C7 Cd2 173.1(8) . .
C9 C8 C13 115.4(10) . .
C9 C8 C1 125.5(11) . .
C13 C8 C1 119.1(10) . .
C10 C9 C8 124.7(12) . .
C10 C9 N2 115.3(11) . .
C8 C9 N2 119.9(11) . .
C9 C10 C11 118.1(11) . .
C9 C10 H10 121.0 . .
C11 C10 H10 121.0 . .
C12 C11 C10 119.5(10) . .
C12 C11 C14 121.4(11) . .
C10 C11 C14 118.9(10) . .
C13 C12 C11 120.3(12) . .
C13 C12 H12 119.9 . .
C11 C12 H12 119.9 . .
C12 C13 C8 121.7(10) . .
C12 C13 H13 119.1 . .
C8 C13 H13 119.1 . .
O4 C14 O3 122.8(11) . .
O4 C14 C11 117.5(12) . .
O3 C14 C11 119.6(11) . .
O4 C14 Cd1 61.5(6) . 1_546
O3 C14 Cd1 61.7(6) . 1_546
C11 C14 Cd1 169.0(8) . 1_546
C20 C15 C16 116.1(9) . .
C20 C15 C22 117.8(10) . .
C16 C15 C22 126.0(11) . .
C17 C16 C15 122.2(11) . .
C17 C16 N3 117.6(10) . .
C15 C16 N3 120.0(9) . .
C16 C17 C18 119.4(10) . .
C16 C17 H17 120.3 . .
C18 C17 H17 120.3 . .
C19 C18 C17 119.8(9) . .
C19 C18 C21 121.5(11) . .
C17 C18 C21 118.5(10) . .
C20 C19 C18 118.9(10) . .
C20 C19 H19 120.6 . .
C18 C19 H19 120.6 . .
C15 C20 C19 123.4(10) . .
C15 C20 H20 118.3 . .
C19 C20 H20 118.3 . .
O9 C21 O10 124.0(11) . .
O9 C21 C18 119.8(12) . .
O10 C21 C18 116.1(11) . .
O9 C21 Cd2 64.0(6) . .
O10 C21 Cd2 60.7(6) . .
C18 C21 Cd2 168.3(7) . .
C23 C22 C27 117.5(9) . .
C23 C22 C15 124.2(10) . .
C27 C22 C15 117.6(9) . .
C22 C23 C24 122.0(10) . .
C22 C23 N4 121.6(9) . .
C24 C23 N4 116.1(9) . .
C25 C24 C23 119.8(10) . .
C25 C24 H24 120.1 . .
C23 C24 H24 120.1 . .
C24 C25 C26 119.2(9) . .
C24 C25 C28 120.4(10) . .
C26 C25 C28 120.3(10) . .
C27 C26 C25 120.9(10) . .
C27 C26 H26 119.6 . .
C25 C26 H26 119.6 . .
C26 C27 C22 120.5(9) . .
C26 C27 H27 119.7 . .
C22 C27 H27 119.7 . .
O12 C28 O11 124.8(10) . .
O12 C28 C25 117.7(11) . .
O11 C28 C25 117.4(11) . .
O12 C28 Cd1 63.5(6) . .
O11 C28 Cd1 61.4(6) . .
C25 C28 Cd1 174.6(8) . .
N5 C29 N6 110.7(11) . .
N5 C29 H29 124.6 . .
N6 C29 H29 124.6 . .
C31 C30 N5 111.5(11) . .
C31 C30 H30 124.3 . .
N5 C30 H30 124.3 . .
N6 C31 C30 105.9(12) . .
N6 C31 H31 127.1 . .
C30 C31 H31 127.1 . .
C33 C32 N6 109.1(10) . .
C33 C32 H32A 109.9 . .
N6 C32 H32A 109.9 . .
C33 C32 H32B 109.9 . .
N6 C32 H32B 109.9 . .
H32A C32 H32B 108.3 . .
C34 C33 C38 117.7(12) . .
C34 C33 C32 120.6(13) . .
C38 C33 C32 121.6(12) . .
C35 C34 C33 121.1(12) . .
C35 C34 H34 119.4 . .
C33 C34 H34 119.4 . .
C34 C35 C36 122.4(12) . .
C34 C35 H35 118.8 . .
C36 C35 H35 118.8 . .
C35 C36 C37 116.3(11) . .
C35 C36 C39 123.2(11) . .
C37 C36 C39 120.3(12) . .
C38 C37 C36 121.6(12) . .
C38 C37 H37 119.2 . .
C36 C37 H37 119.2 . .
C37 C38 C33 120.9(12) . .
C37 C38 H38 119.6 . .
C33 C38 H38 119.6 . .
C40 C39 C44 114.0(12) . .
C40 C39 C36 122.4(12) . .
C44 C39 C36 123.5(12) . .
C41 C40 C39 124.6(13) . .
C41 C40 H40 117.7 . .
C39 C40 H40 117.7 . .
C40 C41 C42 119.7(13) . .
C40 C41 H41 120.2 . .
C42 C41 H41 120.2 . .
C43 C42 C41 118.3(14) . .
C43 C42 C45 122.1(14) . .
C41 C42 C45 119.5(14) . .
C42 C43 C44 121.9(14) . .
C42 C43 H43 119.1 . .
C44 C43 H43 119.1 . .
C43 C44 C39 121.4(13) . .
C43 C44 H44 119.3 . .
C39 C44 H44 119.3 . .
N8 C45 C42 112.8(10) . .
N8 C45 H45A 109.0 . .
C42 C45 H45A 109.0 . .
N8 C45 H45B 109.0 . .
C42 C45 H45B 109.0 . .
H45A C45 H45B 107.8 . .
N7 C46 N8 110.5(10) . .
N7 C46 H46 124.8 . .
N8 C46 H46 124.8 . .
N7 C47 C48 109.8(11) . .
N7 C47 H47 125.1 . .
C48 C47 H47 125.1 . .
C47 C48 N8 106.5(12) . .
C47 C48 H48 126.8 . .
N8 C48 H48 126.8 . .
N10 C49 N9 113.6(11) . .
N10 C49 H49 123.2 . .
N9 C49 H49 123.2 . .
C51 C50 N9 109.8(11) . .
C51 C50 H50 125.1 . .
N9 C50 H50 125.1 . .
C50 C51 N10 106.5(11) . .
C50 C51 H51 126.7 . .
N10 C51 H51 126.7 . .
N10 C52 C53 111.3(10) . .
N10 C52 H52A 109.4 . .
C53 C52 H52A 109.4 . .
N10 C52 H52B 109.4 . .
C53 C52 H52B 109.4 . .
H52A C52 H52B 108.0 . .
C58 C53 C54 118.7(12) . .
C58 C53 C52 120.1(14) . .
C54 C53 C52 121.2(14) . .
C53 C54 C55 119.6(13) . .
C53 C54 H54 120.2 . .
C55 C54 H54 120.2 . .
C56 C55 C54 123.6(12) . .
C56 C55 H55 118.2 . .
C54 C55 H55 118.2 . .
C57 C56 C55 115.4(12) . .
C57 C56 C59 120.9(12) . .
C55 C56 C59 123.7(11) . .
C56 C57 C58 123.0(14) . .
C56 C57 H57 118.5 . .
C58 C57 H57 118.5 . .
C53 C58 C57 119.6(13) . .
C53 C58 H58 120.2 . .
C57 C58 H58 120.2 . .
C60 C59 C64 117.4(11) . .
C60 C59 C56 121.4(10) . .
C64 C59 C56 121.1(11) . .
C59 C60 C61 121.9(11) . .
C59 C60 H60 119.1 . .
C61 C60 H60 119.1 . .
C60 C61 C62 119.3(12) . .
C60 C61 H61 120.3 . .
C62 C61 H61 120.3 . .
C63 C62 C61 119.5(11) . .
C63 C62 C65 120.4(11) . .
C61 C62 C65 120.0(12) . .
C62 C63 C64 121.4(11) . .
C62 C63 H63 119.3 . .
C64 C63 H63 119.3 . .
C63 C64 C59 120.5(11) . .
C63 C64 H64 119.8 . .
C59 C64 H64 119.8 . .
N12 C65 C62 111.3(9) . .
N12 C65 H65A 109.4 . .
C62 C65 H65A 109.4 . .
N12 C65 H65B 109.4 . .
C62 C65 H65B 109.4 . .
H65A C65 H65B 108.0 . .
N11 C66 N12 111.6(10) . .
N11 C66 H66 124.2 . .
N12 C66 H66 124.2 . .
C68 C67 N11 110.8(11) . .
C68 C67 H67 124.6 . .
N11 C67 H67 124.6 . .
C67 C68 N12 108.7(12) . .
C67 C68 H68 125.6 . .
N12 C68 H68 125.6 . .

loop_
_geom_bond_atom_site_label_1
_geom_bond_atom_site_label_2
_geom_bond_distance
_geom_bond_site_symmetry_2
Cd1 N7 2.231(10) 1_464
Cd1 N11 2.236(10) 1_455
Cd1 O11 2.328(7) .
Cd1 O4 2.366(8) 1_564
Cd1 O3 2.372(8) 1_564
Cd1 O12 2.372(7) .
Cd1 C28 2.651(10) .
Cd1 C14 2.692(12) 1_564
Cd2 N5 2.216(10) .
Cd2 N9 2.222(10) .
Cd2 O1 2.335(7) .
Cd2 O10 2.349(8) .
Cd2 O2 2.390(8) .
Cd2 O9 2.423(8) .
Cd2 C21 2.694(11) .
Cd2 C7 2.706(11) .
O1 C7 1.247(13) .
O2 C7 1.210(14) .
O3 C14 1.245(13) .
O3 Cd1 2.372(8) 1_546
O4 C14 1.239(13) .
O4 Cd1 2.366(8) 1_546
O5 N1 1.227(10) .
O6 N1 1.219(10) .
O7 N2 1.202(13) .
O8 N2 1.235(13) .
O9 C21 1.243(13) .
O10 C21 1.268(14) .
O11 C28 1.245(13) .
O12 C28 1.226(13) .
O13 N3 1.213(12) .
O14 N3 1.216(11) .
O15 N4 1.196(11) .
O16 N4 1.221(11) .
N1 C2 1.469(14) .
N2 C9 1.473(15) .
N3 C16 1.483(14) .
N4 C23 1.477(13) .
N5 C29 1.342(14) .
N5 C30 1.384(16) .
N6 C31 1.335(16) .
N6 C29 1.346(14) .
N6 C32 1.509(14) .
N7 C46 1.324(13) .
N7 C47 1.347(15) .
N7 Cd1 2.231(10) 1_646
N8 C46 1.349(14) .
N8 C48 1.356(15) .
N8 C45 1.486(14) .
N9 C49 1.313(14) .
N9 C50 1.386(16) .
N10 C49 1.306(14) .
N10 C51 1.345(15) .
N10 C52 1.476(14) .
N11 C66 1.330(14) .
N11 C67 1.337(16) .
N11 Cd1 2.236(10) 1_655
N12 C68 1.346(14) .
N12 C66 1.361(15) .
N12 C65 1.471(14) .
C1 C2 1.372(15) .
C1 C6 1.375(16) .
C1 C8 1.516(14) .
C2 C3 1.397(14) .
C3 C4 1.361(15) .
C3 H3 0.9300 .
C4 C5 1.384(15) .
C4 C7 1.509(14) .
C5 C6 1.378(15) .
C5 H5 0.9300 .
C6 H6 0.9300 .
C8 C9 1.380(15) .
C8 C13 1.408(15) .
C9 C10 1.353(15) .
C10 C11 1.404(16) .
C10 H10 0.9300 .
C11 C12 1.380(15) .
C11 C14 1.515(15) .
C12 C13 1.365(15) .
C12 H12 0.9300 .
C13 H13 0.9300 .
C14 Cd1 2.692(11) 1_546
C15 C20 1.368(15) .
C15 C16 1.401(14) .
C15 C22 1.514(13) .
C16 C17 1.370(14) .
C17 C18 1.386(14) .
C17 H17 0.9300 .
C18 C19 1.381(14) .
C18 C21 1.520(14) .
C19 C20 1.376(13) .
C19 H19 0.9300 .
C20 H20 0.9300 .
C22 C23 1.384(13) .
C22 C27 1.400(14) .
C23 C24 1.389(13) .
C24 C25 1.376(14) .
C24 H24 0.9300 .
C25 C26 1.388(14) .
C25 C28 1.539(13) .
C26 C27 1.384(14) .
C26 H26 0.9300 .
C27 H27 0.9300 .
C29 H29 0.9300 .
C30 C31 1.341(18) .
C30 H30 0.9300 .
C31 H31 0.9300 .
C32 C33 1.498(17) .
C32 H32A 0.9700 .
C32 H32B 0.9700 .
C33 C34 1.376(17) .
C33 C38 1.386(17) .
C34 C35 1.352(18) .
C34 H34 0.9300 .
C35 C36 1.377(16) .
C35 H35 0.9300 .
C36 C37 1.399(15) .
C36 C39 1.465(16) .
C37 C38 1.357(16) .
C37 H37 0.9300 .
C38 H38 0.9300 .
C39 C40 1.364(16) .
C39 C44 1.410(16) .
C40 C41 1.361(17) .
C40 H40 0.9300 .
C41 C42 1.367(18) .
C41 H41 0.9300 .
C42 C43 1.345(19) .
C42 C45 1.486(17) .
C43 C44 1.369(18) .
C43 H43 0.9300 .
C44 H44 0.9300 .
C45 H45A 0.9700 .
C45 H45B 0.9700 .
C46 H46 0.9300 .
C47 C48 1.355(18) .
C47 H47 0.9300 .
C48 H48 0.9300 .
C49 H49 0.9300 .
C50 C51 1.340(17) .
C50 H50 0.9300 .
C51 H51 0.9300 .
C52 C53 1.517(16) .
C52 H52A 0.9700 .
C52 H52B 0.9700 .
C53 C58 1.363(18) .
C53 C54 1.371(18) .
C54 C55 1.377(17) .
C54 H54 0.9300 .
C55 C56 1.365(16) .
C55 H55 0.9300 .
C56 C57 1.359(17) .
C56 C59 1.469(15) .
C57 C58 1.396(18) .
C57 H57 0.9300 .
C58 H58 0.9300 .
C59 C60 1.380(16) .
C59 C64 1.407(15) .
C60 C61 1.387(16) .
C60 H60 0.9300 .
C61 C62 1.396(16) .
C61 H61 0.9300 .
C62 C63 1.354(16) .
C62 C65 1.501(16) .
C63 C64 1.381(16) .
C63 H63 0.9300 .
C64 H64 0.9300 .
C65 H65A 0.9700 .
C65 H65B 0.9700 .
C66 H66 0.9300 .
C67 C68 1.317(18) .
C67 H67 0.9300 .
C68 H68 0.9300 .
